data_2239472
loop_
_publ_author_name
'Farag, I. S. Ahmed'
'Girgis, Adel S.'
'Ramadan, A. A.'
'Moustafa, A. M.'
'Mabied, Ahmed F.'

_publ_section_title
;
 5-Chloro-5''-(4-chlorobenzylidene)-4'-(4-chlorophenyl)-1',1''-dimethyldispiro[indoline-3,2'-pyrrolidine-3',3''-piperidine]-2,4''-dione
;
_journal_issue 3
_journal_name_full 'Acta Crystallographica Section E'
_journal_page_first o379
_journal_page_last o380
_journal_paper_doi 10.1107/S1600536814004309
_journal_volume 70
_journal_year 2014
_chemical_formula_iupac 'C30 H26 Cl3 N3 O2'
_chemical_formula_moiety 'C30 H26 Cl3 N3 O2'
_chemical_formula_sum 'C30 H26 Cl3 N3 O2'
_chemical_formula_weight 566.91
_chemical_melting_point_gt 510
_chemical_melting_point_lt 512
_chemical_name_systematic
5-Chloro-5''-(4-chlorobenzylidene)-4'-(4-chlorophenyl)-1',1''-dimethyldispiro[indoline-3,2'-pyrrolidine-3',3''-piperidine]-2,4''-dione
_space_group_IT_number 2
_symmetry_cell_setting triclinic
_symmetry_space_group_name_Hall '-P 1'
_symmetry_space_group_name_H-M 'P -1'
_atom_sites_solution_hydrogens difmap
_cell_angle_alpha 99.0734(8)
_cell_angle_beta 90.1887(9)
_cell_angle_gamma 116.4041(10)
_cell_formula_units_Z 2
_cell_length_a 11.2102(3)
_cell_length_b 11.5909(3)
_cell_length_c 12.3569(4)
_cell_measurement_reflns_used 8506
_cell_measurement_temperature 298
_cell_measurement_theta_max 27
_cell_measurement_theta_min 3
_cell_volume 1415.22(7)
_computing_cell_refinement 'DENZO/SCALEPACK (Otwinowski & Minor, 1997)'
_computing_data_collection 'COLLECT (Nonius, 2001).'
_computing_data_reduction 'DENZO/SCALEPACK (Otwinowski & Minor, 1997)'
_computing_molecular_graphics
;
CAMERON (Watkin <i>et al.</i>, 1996) and DIAMOND (Brandenburg,
2012)
;
_computing_publication_material
;
CRYSTALS (Betteridge <i>et al.</i>, 2003); software used to prepare
material
for publication: publCIF (Westrip, 2010)
;
_computing_structure_refinement 'CRYSTALS (Betteridge <i>et al.</i>, 2003)'
_computing_structure_solution 'SUPERFLIP (Palatinus & Chapuis, 2007)'
_diffrn_ambient_temperature 298
_diffrn_measured_fraction_theta_full 0.995
_diffrn_measured_fraction_theta_max 0.993
_diffrn_measurement_device Area
_diffrn_measurement_device_type 'Nonius KappaCCD'
_diffrn_measurement_method '\f and \w scans'
_diffrn_radiation_monochromator graphite
_diffrn_radiation_type 'Mo K\a'
_diffrn_radiation_wavelength 0.71073
_diffrn_reflns_av_R_equivalents 0.076
_diffrn_reflns_limit_h_max 13
_diffrn_reflns_limit_h_min -14
_diffrn_reflns_limit_k_max 15
_diffrn_reflns_limit_k_min -14
_diffrn_reflns_limit_l_max 16
_diffrn_reflns_limit_l_min -13
_diffrn_reflns_number 16419
_diffrn_reflns_theta_full 26.953
_diffrn_reflns_theta_max 27.503
_diffrn_reflns_theta_min 3.351
_diffrn_standards_number 0
_exptl_absorpt_coefficient_mu 0.356
_exptl_absorpt_correction_T_max 0.876
_exptl_absorpt_correction_T_min 0.630
_exptl_absorpt_correction_type multi-scan
_exptl_absorpt_process_details '[G\"orbitz (1999) and DENZO/SCALEPACK (Otwinowski & Minor, 1997)]'
_exptl_crystal_colour 'pale yellow'
_exptl_crystal_density_diffrn 1.330
_exptl_crystal_density_method 'not measured'
_exptl_crystal_description plate
_exptl_crystal_F_000 588
_exptl_crystal_size_max 0.35
_exptl_crystal_size_mid 0.19
_exptl_crystal_size_min 0.10
_refine_diff_density_max 0.55
_refine_diff_density_min -0.54
_refine_ls_extinction_coef 40E1(7)
_refine_ls_extinction_method 'Larson (1970), Equation 22'
_refine_ls_goodness_of_fit_ref 1.0046
_refine_ls_hydrogen_treatment constr
_refine_ls_matrix_type full
_refine_ls_number_parameters 344
_refine_ls_number_reflns 3663
_refine_ls_number_restraints 0
_refine_ls_R_factor_all 0.1157
_refine_ls_R_factor_gt 0.0565
_refine_ls_shift/su_max 0.0005037
_refine_ls_shift/su_mean 0.0000238
_refine_ls_structure_factor_coef Fsqd
_refine_ls_weighting_details
;
 Method, part 1, Chebychev polynomial, (Watkin et al., 1994)
 [weight] = 1.0/[A~0~*T~0~(x)+A~1~*T~1~(x) ... +A~n-1~]*T~n-1~(x)]
 where A~i~ are the Chebychev coefficients listed below and x= Fcalc/Fmax
 Method = Robust Weighting  W = [weight] * [1-(deltaF/6*sigmaF)^2^]^2^
 A~i~ are:  100. 168. 111. 49.9 14.3
;
_refine_ls_weighting_scheme calc
_refine_ls_wR_factor_all 0.1346
_refine_ls_wR_factor_gt 0.1108
_refine_ls_wR_factor_ref 0.1108
_reflns_number_gt 3663
_reflns_number_total 6508
_reflns_threshold_expression I>2\s(I)
_cod_data_source_file zs2286sup1.cf
_cod_data_source_block I
_cod_database_code 2239472
_cod_database_fobs_code 2239472

loop_
_symmetry_equiv_pos_as_xyz
x,y,z
-x,-y,-z

loop_
_atom_site_type_symbol
_atom_site_label
_atom_site_fract_x
_atom_site_fract_y
_atom_site_fract_z
_atom_site_U_iso_or_equiv
_atom_site_adp_type
_atom_site_occupancy
Cl Cl1 0.60430(10) 0.03618(8) 0.26749(8) 0.0754 Uani 1.0000
C C2 0.6044(3) 0.1352(3) 0.3894(3) 0.0503 Uani 1.0000
C C3 0.6541(3) 0.1232(3) 0.4866(3) 0.0529 Uani 1.0000
C C4 0.6557(3) 0.2027(3) 0.5831(3) 0.0487 Uani 1.0000
C C5 0.6067(3) 0.2943(2) 0.5838(2) 0.0417 Uani 1.0000
C C6 0.5543(3) 0.3014(3) 0.4848(2) 0.0492 Uani 1.0000
C C7 0.5530(3) 0.2237(3) 0.3873(3) 0.0542 Uani 1.0000
C C8 0.6072(2) 0.3840(2) 0.6877(2) 0.0409 Uani 1.0000
C C9 0.5750(3) 0.3253(3) 0.7914(3) 0.0516 Uani 1.0000
N N10 0.6166(2) 0.4411(2) 0.8759(2) 0.0492 Uani 1.0000
C C11 0.7498(3) 0.5363(2) 0.8520(2) 0.0397 Uani 1.0000
C C12 0.7408(2) 0.5121(2) 0.7215(2) 0.0354 Uani 1.0000
C C13 0.8657(2) 0.5050(2) 0.6782(2) 0.0400 Uani 1.0000
N N14 0.9809(2) 0.6228(2) 0.73096(19) 0.0418 Uani 1.0000
C C15 1.1053(3) 0.6102(3) 0.7277(3) 0.0639 Uani 1.0000
C C16 0.9952(3) 0.7356(2) 0.6850(2) 0.0432 Uani 1.0000
C C17 0.8667(3) 0.7462(2) 0.6750(2) 0.0367 Uani 1.0000
C C18 0.7363(3) 0.6297(2) 0.6818(2) 0.0374 Uani 1.0000
O O19 0.63054(19) 0.62778(19) 0.65825(18) 0.0539 Uani 1.0000
C C20 0.8581(3) 0.8543(2) 0.6587(2) 0.0402 Uani 1.0000
C C21 0.9613(3) 0.9854(3) 0.6496(2) 0.0406 Uani 1.0000
C C22 1.0951(3) 1.0193(3) 0.6338(2) 0.0477 Uani 1.0000
C C23 1.1861(3) 1.1452(3) 0.6272(3) 0.0532 Uani 1.0000
C C24 1.1446(3) 1.2413(3) 0.6355(3) 0.0522 Uani 1.0000
Cl Cl25 1.25982(10) 1.40017(8) 0.62645(10) 0.0835 Uani 1.0000
C C26 1.0126(3) 1.2121(3) 0.6494(3) 0.0598 Uani 1.0000
C C27 0.9234(3) 1.0851(3) 0.6562(3) 0.0521 Uani 1.0000
C C28 0.8616(3) 0.5122(3) 0.9037(2) 0.0482 Uani 1.0000
O O29 0.8737(2) 0.4106(2) 0.88320(18) 0.0582 Uani 1.0000
N N30 0.9342(3) 0.6146(2) 0.9844(2) 0.0591 Uani 1.0000
C C31 0.8905(3) 0.7109(3) 0.9914(3) 0.0578 Uani 1.0000
C C32 0.7834(3) 0.6724(3) 0.9147(2) 0.0466 Uani 1.0000
C C33 0.7187(3) 0.7487(3) 0.9109(3) 0.0559 Uani 1.0000
C C34 0.7670(5) 0.8668(3) 0.9847(3) 0.0756 Uani 1.0000
Cl Cl35 0.68788(17) 0.96581(12) 0.98031(12) 0.1253 Uani 1.0000
C C36 0.8741(5) 0.9054(4) 1.0601(3) 0.0925 Uani 1.0000
C C37 0.9380(5) 0.8278(4) 1.0642(3) 0.0812 Uani 1.0000
C C38 0.6049(4) 0.4161(4) 0.9884(3) 0.0741 Uani 1.0000
H H31 0.6875 0.0600 0.4875 0.0634 Uiso 1.0000
H H41 0.6912 0.1947 0.6508 0.0584 Uiso 1.0000
H H61 0.5179 0.3622 0.4839 0.0591 Uiso 1.0000
H H71 0.5171 0.2309 0.3194 0.0651 Uiso 1.0000
H H81 0.5398 0.4108 0.6738 0.0490 Uiso 1.0000
H H91 0.6249 0.2780 0.8011 0.0619 Uiso 1.0000
H H92 0.4813 0.2684 0.7906 0.0619 Uiso 1.0000
H H131 0.8702 0.4292 0.6959 0.0480 Uiso 1.0000
H H132 0.8631 0.5003 0.5999 0.0480 Uiso 1.0000
H H151 1.1779 0.6908 0.7637 0.0769 Uiso 1.0000
H H152 1.0970 0.5405 0.7648 0.0769 Uiso 1.0000
H H153 1.1224 0.5912 0.6526 0.0769 Uiso 1.0000
H H161 1.0599 0.8133 0.7317 0.0518 Uiso 1.0000
H H162 1.0265 0.7293 0.6131 0.0518 Uiso 1.0000
H H201 0.7683 0.8438 0.6517 0.0482 Uiso 1.0000
H H221 1.1247 0.9526 0.6274 0.0572 Uiso 1.0000
H H231 1.2778 1.1659 0.6168 0.0638 Uiso 1.0000
H H261 0.9835 1.2790 0.6542 0.0717 Uiso 1.0000
H H271 0.8317 1.0649 0.6659 0.0624 Uiso 1.0000
H H331 0.6431 0.7215 0.8593 0.0669 Uiso 1.0000
H H361 0.9045 0.9868 1.1105 0.1110 Uiso 1.0000
H H371 1.0133 0.8547 1.1160 0.0974 Uiso 1.0000
H H381 0.6343 0.4974 1.0388 0.0890 Uiso 1.0000
H H382 0.6594 0.3746 1.0027 0.0890 Uiso 1.0000
H H383 0.5134 0.3597 0.9977 0.0890 Uiso 1.0000
H H301 1.0063 0.6204 1.0307 0.0710 Uiso 1.0000

loop_
_atom_site_aniso_label
_atom_site_aniso_U_11
_atom_site_aniso_U_22
_atom_site_aniso_U_33
_atom_site_aniso_U_12
_atom_site_aniso_U_13
_atom_site_aniso_U_23
Cl1 0.0825(6) 0.0603(5) 0.0685(6) 0.0259(4) 0.0069(5) -0.0100(4)
C2 0.0439(16) 0.0407(15) 0.0535(19) 0.0097(13) 0.0027(14) 0.0021(13)
C3 0.0552(19) 0.0391(15) 0.067(2) 0.0250(14) 0.0025(16) 0.0058(14)
C4 0.0498(17) 0.0480(16) 0.0542(18) 0.0276(14) -0.0035(14) 0.0085(14)
C5 0.0327(14) 0.0361(13) 0.0516(17) 0.0129(11) -0.0049(12) 0.0032(12)
C6 0.0486(17) 0.0442(15) 0.0554(19) 0.0226(13) -0.0095(14) 0.0053(14)
C7 0.0500(18) 0.0528(17) 0.056(2) 0.0208(15) -0.0087(14) 0.0062(15)
C8 0.0321(14) 0.0375(13) 0.0520(17) 0.0160(11) -0.0036(12) 0.0044(12)
C9 0.0406(16) 0.0400(15) 0.065(2) 0.0101(13) 0.0063(14) 0.0100(14)
N10 0.0506(14) 0.0472(13) 0.0492(15) 0.0193(11) 0.0139(11) 0.0150(11)
C11 0.0409(15) 0.0392(13) 0.0391(16) 0.0179(12) 0.0033(12) 0.0083(11)
C12 0.0338(14) 0.0341(12) 0.0392(15) 0.0161(11) -0.0021(11) 0.0067(11)
C13 0.0385(15) 0.0359(13) 0.0483(17) 0.0200(12) -0.0008(12) 0.0055(12)
N14 0.0338(12) 0.0379(11) 0.0572(15) 0.0182(10) 0.0009(10) 0.0117(10)
C15 0.0433(17) 0.0531(18) 0.105(3) 0.0271(15) 0.0038(18) 0.0238(19)
C16 0.0409(15) 0.0358(13) 0.0547(18) 0.0187(12) 0.0050(13) 0.0090(12)
C17 0.0420(14) 0.0401(14) 0.0332(14) 0.0227(12) 0.0008(11) 0.0072(11)
C18 0.0391(15) 0.0421(14) 0.0345(14) 0.0222(12) -0.0022(11) 0.0043(11)
O19 0.0432(12) 0.0533(12) 0.0723(15) 0.0251(10) -0.0040(10) 0.0206(10)
C20 0.0426(15) 0.0426(14) 0.0399(16) 0.0227(12) 0.0008(12) 0.0091(12)
C21 0.0491(17) 0.0409(14) 0.0338(15) 0.0222(13) -0.0027(12) 0.0059(11)
C22 0.0560(18) 0.0423(15) 0.0528(18) 0.0289(14) 0.0095(14) 0.0096(13)
C23 0.0528(18) 0.0480(16) 0.064(2) 0.0260(15) 0.0117(15) 0.0129(14)
C24 0.0551(19) 0.0389(14) 0.060(2) 0.0192(13) 0.0050(15) 0.0075(13)
Cl25 0.0753(6) 0.0397(4) 0.1315(9) 0.0217(4) 0.0239(6) 0.0166(5)
C26 0.066(2) 0.0391(15) 0.080(2) 0.0298(15) 0.0029(17) 0.0089(15)
C27 0.0483(17) 0.0483(16) 0.066(2) 0.0277(14) -0.0018(14) 0.0101(14)
C28 0.0530(18) 0.0491(16) 0.0441(17) 0.0219(14) 0.0003(13) 0.0164(14)
O29 0.0642(14) 0.0510(12) 0.0678(14) 0.0315(11) -0.0091(11) 0.0171(10)
N30 0.0666(17) 0.0545(15) 0.0520(16) 0.0234(13) -0.0198(13) 0.0101(13)
C31 0.074(2) 0.0489(17) 0.0404(17) 0.0196(16) -0.0052(15) 0.0071(14)
C32 0.0567(17) 0.0461(15) 0.0370(16) 0.0218(14) 0.0102(13) 0.0110(13)
C33 0.074(2) 0.0544(17) 0.0493(19) 0.0361(16) 0.0206(16) 0.0134(14)
C34 0.115(3) 0.059(2) 0.066(2) 0.050(2) 0.029(2) 0.0090(19)
Cl35 0.1911(15) 0.0969(8) 0.1324(11) 0.1058(10) 0.0520(10) 0.0150(8)
C36 0.153(4) 0.057(2) 0.054(2) 0.040(3) 0.007(3) -0.0053(18)
C37 0.119(3) 0.061(2) 0.043(2) 0.025(2) -0.011(2) -0.0012(17)
C38 0.085(3) 0.074(2) 0.062(2) 0.030(2) 0.0281(19) 0.0254(19)

loop_
_atom_type_symbol
_atom_type_scat_Cromer_Mann_a1
_atom_type_scat_Cromer_Mann_a2
_atom_type_scat_Cromer_Mann_a3
_atom_type_scat_Cromer_Mann_a4
_atom_type_scat_Cromer_Mann_b1
_atom_type_scat_Cromer_Mann_b2
_atom_type_scat_Cromer_Mann_b3
_atom_type_scat_Cromer_Mann_b4
_atom_type_scat_Cromer_Mann_c
_atom_type_scat_dispersion_real
_atom_type_scat_dispersion_imag
_atom_type_scat_source
C 2.3100 1.0200 1.5886 0.8650 20.8439 10.2075 0.5687 51.6512 0.2156 0.0033 0.0016 'International Tables Vol C 4.2.6.8 and 6.1.1.4'
H 0.4930 0.3229 0.1402 0.0408 10.5109 26.1257 3.1424 57.7998 0.0030 0.0000 0.0000 'International Tables Vol C 4.2.6.8 and 6.1.1.4'
Cl 11.4604 7.1964 6.2556 1.6455 0.0104 1.1662 18.5194 47.7784 -9.5574 0.1484 0.1585 'International Tables Vol C 4.2.6.8 and 6.1.1.4'
N 12.2126 3.1322 2.0125 1.1663 0.0057 9.8933 28.9975 0.5826 -11.5290 0.0061 0.0033 'International Tables Vol C 4.2.6.8 and 6.1.1.4'
O 3.0485 2.2868 1.5463 0.8670 13.2771 5.7011 0.3239 32.9089 0.2508 0.0106 0.0060 'International Tables Vol C 4.2.6.8 and 6.1.1.4'

loop_
_geom_angle_atom_site_label_1
_geom_angle_atom_site_label_2
_geom_angle_atom_site_label_3
_geom_angle
_geom_angle_publ_flag
Cl1 C2 C3 119.5(2) no
Cl1 C2 C7 119.7(3) no
C3 C2 C7 120.8(3) no
C2 C3 C4 119.5(3) no
C2 C3 H31 120.2 no
C4 C3 H31 120.2 no
C3 C4 C5 121.2(3) no
C3 C4 H41 119.4 no
C5 C4 H41 119.4 no
C4 C5 C6 117.8(3) no
C4 C5 C8 122.9(3) no
C6 C5 C8 119.3(2) no
C5 C6 C7 121.9(3) no
C5 C6 H61 119.0 no
C7 C6 H61 119.0 no
C2 C7 C6 118.7(3) no
C2 C7 H71 120.6 no
C6 C7 H71 120.7 no
C5 C8 C9 116.7(2) no
C5 C8 C12 115.4(2) no
C9 C8 C12 104.3(2) no
C5 C8 H81 106.6 no
C9 C8 H81 106.6 no
C12 C8 H81 106.6 no
C8 C9 N10 101.9(2) no
C8 C9 H91 111.3 no
N10 C9 H91 111.3 no
C8 C9 H92 111.3 no
N10 C9 H92 111.3 no
H91 C9 H92 109.5 no
C9 N10 C11 107.0(2) no
C9 N10 C38 114.9(2) no
C11 N10 C38 115.6(3) no
N10 C11 C12 103.0(2) no
N10 C11 C28 110.9(2) no
C12 C11 C28 113.1(2) no
N10 C11 C32 110.3(2) no
C12 C11 C32 119.1(2) no
C28 C11 C32 100.6(2) no
C8 C12 C11 103.6(2) no
C8 C12 C13 115.0(2) no
C11 C12 C13 111.2(2) no
C8 C12 C18 111.9(2) no
C11 C12 C18 108.90(19) no
C13 C12 C18 106.2(2) no
C12 C13 N14 107.5(2) no
C12 C13 H131 109.9 no
N14 C13 H131 109.9 no
C12 C13 H132 110.0 no
N14 C13 H132 110.0 no
H131 C13 H132 109.5 no
C13 N14 C15 113.2(2) no
C13 N14 C16 111.3(2) no
C15 N14 C16 110.6(2) no
N14 C15 H151 109.5 no
N14 C15 H152 109.5 no
H151 C15 H152 109.5 no
N14 C15 H153 109.4 no
H151 C15 H153 109.5 no
H152 C15 H153 109.5 no
N14 C16 C17 113.3(2) no
N14 C16 H161 108.5 no
C17 C16 H161 108.5 no
N14 C16 H162 108.5 no
C17 C16 H162 108.5 no
H161 C16 H162 109.5 no
C16 C17 C18 119.6(2) no
C16 C17 C20 124.7(2) no
C18 C17 C20 115.6(2) no
C12 C18 C17 117.8(2) no
C12 C18 O19 120.7(2) no
C17 C18 O19 121.5(2) no
C17 C20 C21 131.5(3) no
C17 C20 H201 114.2 no
C21 C20 H201 114.3 no
C20 C21 C22 125.7(2) no
C20 C21 C27 117.8(3) no
C22 C21 C27 116.5(2) no
C21 C22 C23 122.1(3) no
C21 C22 H221 119.0 no
C23 C22 H221 119.0 no
C22 C23 C24 119.4(3) no
C22 C23 H231 120.3 no
C24 C23 H231 120.3 no
C23 C24 Cl25 119.3(2) no
C23 C24 C26 120.7(3) no
Cl25 C24 C26 120.1(2) no
C24 C26 C27 118.8(3) no
C24 C26 H261 120.6 no
C27 C26 H261 120.6 no
C21 C27 C26 122.5(3) no
C21 C27 H271 118.7 no
C26 C27 H271 118.7 no
C11 C28 O29 125.7(3) no
C11 C28 N30 108.9(2) no
O29 C28 N30 125.0(3) no
C28 N30 C31 111.0(2) no
C28 N30 H301 124.5 no
C31 N30 H301 124.5 no
N30 C31 C32 110.5(3) no
N30 C31 C37 128.0(3) no
C32 C31 C37 121.5(3) no
C11 C32 C31 108.8(2) no
C11 C32 C33 130.2(3) no
C31 C32 C33 120.7(3) no
C32 C33 C34 117.6(3) no
C32 C33 H331 121.2 no
C34 C33 H331 121.2 no
C33 C34 Cl35 118.5(4) no
C33 C34 C36 121.5(3) no
Cl35 C34 C36 120.0(3) no
C34 C36 C37 120.6(3) no
C34 C36 H361 119.7 no
C37 C36 H361 119.7 no
C36 C37 C31 118.1(4) no
C36 C37 H371 121.0 no
C31 C37 H371 121.0 no
N10 C38 H381 109.5 no
N10 C38 H382 109.5 no
H381 C38 H382 109.5 no
N10 C38 H383 109.4 no
H381 C38 H383 109.5 no
H382 C38 H383 109.5 no

loop_
_geom_bond_atom_site_label_1
_geom_bond_atom_site_label_2
_geom_bond_distance
_geom_bond_publ_flag
Cl1 C2 1.743(3) no
C2 C3 1.375(4) no
C2 C7 1.386(4) no
C3 C4 1.382(4) no
C3 H31 0.960 no
C4 C5 1.394(4) no
C4 H41 0.960 no
C5 C6 1.386(4) no
C5 C8 1.517(4) no
C6 C7 1.382(4) no
C6 H61 0.960 no
C7 H71 0.960 no
C8 C9 1.514(4) no
C8 C12 1.563(3) no
C8 H81 0.960 no
C9 N10 1.452(4) no
C9 H91 0.960 no
C9 H92 0.960 no
N10 C11 1.474(3) no
N10 C38 1.459(4) no
C11 C12 1.588(4) no
C11 C28 1.556(4) no
C11 C32 1.521(4) no
C12 C13 1.532(4) no
C12 C18 1.540(3) no
C13 N14 1.450(3) no
C13 H131 0.960 no
C13 H132 0.960 no
N14 C15 1.464(3) no
N14 C16 1.452(3) no
C15 H151 0.960 no
C15 H152 0.960 no
C15 H153 0.960 no
C16 C17 1.505(4) no
C16 H161 0.960 no
C16 H162 0.960 no
C17 C18 1.500(4) no
C17 C20 1.345(3) no
C18 O19 1.209(3) no
C20 C21 1.467(4) no
C20 H201 0.960 no
C21 C22 1.395(4) no
C21 C27 1.389(4) no
C22 C23 1.376(4) no
C22 H221 0.960 no
C23 C24 1.375(4) no
C23 H231 0.960 no
C24 Cl25 1.739(3) no
C24 C26 1.381(4) no
C26 C27 1.380(4) no
C26 H261 0.960 no
C27 H271 0.960 no
C28 O29 1.230(3) no
C28 N30 1.352(4) no
N30 C31 1.397(4) no
N30 H301 0.960 no
C31 C32 1.385(4) no
C31 C37 1.378(5) no
C32 C33 1.376(4) no
C33 C34 1.393(5) no
C33 H331 0.960 no
C34 Cl35 1.741(4) no
C34 C36 1.376(6) no
C36 C37 1.382(6) no
C36 H361 0.960 no
C37 H371 0.960 no
C38 H381 0.960 no
C38 H382 0.960 no
C38 H383 0.960 no

loop_
_geom_hbond_atom_site_label_D
_geom_hbond_atom_site_label_H
_geom_hbond_atom_site_label_A
_geom_hbond_site_symmetry_A
_geom_hbond_distance_DH
_geom_hbond_distance_HA
_geom_hbond_distance_DA
_geom_hbond_angle_DHA
_geom_hbond_publ_flag
C6 H61 O19 2_666 0.96 2.47 3.168(5) 130 yes
N30 H301 O29 2_767 0.96 1.90 2.844(5) 167 yes
C38 H381 Cg 1_555 0.95 2.63 2.818(5) 91.0(10) no

loop_
_geom_torsion_atom_site_label_1
_geom_torsion_atom_site_label_2
_geom_torsion_atom_site_label_3
_geom_torsion_atom_site_label_4
_geom_torsion
_geom_torsion_publ_flag
Cl1 C2 C7 C6 -179.9(3) no
C34 C36 C37 C31 -0.1(6) no
C12 C13 N14 C15 160.2(2) no
C8 C12 C18 O19 20.1(3) no
N14 C16 C17 C18 -16.4(3) no
C11 C32 C33 C34 175.1(3) no
C20 C21 C27 C26 179.6(3) no
O29 C28 N30 C31 -175.9(3) no
N30 C31 C32 C11 1.4(4) no
